data_4086040
loop_
_publ_author_name
'Younis, Fadi M.'
'Krieck, Sven'
'G\"orls, Helmar'
'Westerhausen, Matthias'

_publ_section_title
;
 s-Block-Metal-Mediated Hydroamination of Diphenylbutadiyne with Primary
 Arylamines Using a Dipotassium Tetrakis(amino)calciate Precatalyst
;
_journal_issue 14
_journal_name_full Organometallics
_journal_page_first 3577
_journal_paper_doi 10.1021/acs.organomet.5b00449
_journal_volume 34
_journal_year 2015
_chemical_formula_moiety 'C50 H46 N2'
_chemical_formula_sum 'C50 H46 N2'
_chemical_formula_weight 674.89
_chemical_name_systematic
; 
 ? 
;
_space_group_IT_number 14
_symmetry_cell_setting monoclinic
_symmetry_space_group_name_Hall '-P 2ybc'
_symmetry_space_group_name_H-M 'P 1 21/c 1'
_atom_sites_solution_hydrogens mixed
_atom_sites_solution_primary direct
_atom_sites_solution_secondary difmap
_audit_creation_method SHELXL-97
_cell_angle_alpha 90
_cell_angle_beta 95.986(1)
_cell_angle_gamma 90
_cell_formula_units_Z 4
_cell_length_a 8.3628(2)
_cell_length_b 26.2215(8)
_cell_length_c 17.7784(5)
_cell_measurement_temperature 133(2)
_cell_volume 3877.28(19)
_computing_cell_refinement DENZO
_computing_data_collection COLLECT
_computing_data_reduction DENZO
_computing_molecular_graphics SHELXTL/PC
_computing_publication_material SHELXL-97
_computing_structure_refinement 'SHELXL-97 (Sheldrick, 2008)'
_computing_structure_solution 'SHELXS-97 (Sheldrick, 2008)'
_diffrn_ambient_temperature 133(2)
_diffrn_measured_fraction_theta_full 0.990
_diffrn_measured_fraction_theta_max 0.990
_diffrn_measurement_device_type KappaCCD
_diffrn_measurement_method 'phi- + omega-scan'
_diffrn_radiation_monochromator graphite
_diffrn_radiation_source 'fine-focus sealed tube'
_diffrn_radiation_type MoK\a
_diffrn_radiation_wavelength 0.71073
_diffrn_reflns_av_R_equivalents 0.0489
_diffrn_reflns_av_sigmaI/netI 0.0544
_diffrn_reflns_limit_h_max 10
_diffrn_reflns_limit_h_min -10
_diffrn_reflns_limit_k_max 34
_diffrn_reflns_limit_k_min -30
_diffrn_reflns_limit_l_max 22
_diffrn_reflns_limit_l_min -23
_diffrn_reflns_number 23069
_diffrn_reflns_theta_full 27.50
_diffrn_reflns_theta_max 27.50
_diffrn_reflns_theta_min 2.45
_exptl_absorpt_coefficient_mu 0.066
_exptl_absorpt_correction_T_max 0.7456
_exptl_absorpt_correction_T_min 0.6992
_exptl_absorpt_correction_type multi-scan
_exptl_absorpt_process_details 'SADABS, Bruker-AXS, 2002'
_exptl_crystal_colour colourless
_exptl_crystal_density_diffrn 1.156
_exptl_crystal_density_method 'not measured'
_exptl_crystal_description prism
_exptl_crystal_F_000 1440
_exptl_crystal_size_max 0.064
_exptl_crystal_size_mid 0.056
_exptl_crystal_size_min 0.045
_refine_diff_density_max 0.272
_refine_diff_density_min -0.253
_refine_diff_density_rms 0.047
_refine_ls_extinction_method none
_refine_ls_goodness_of_fit_ref 1.148
_refine_ls_hydrogen_treatment mixed
_refine_ls_matrix_type full
_refine_ls_number_parameters 616
_refine_ls_number_reflns 8802
_refine_ls_number_restraints 0
_refine_ls_restrained_S_all 1.148
_refine_ls_R_factor_all 0.1070
_refine_ls_R_factor_gt 0.0698
_refine_ls_shift/su_max 0.000
_refine_ls_shift/su_mean 0.000
_refine_ls_structure_factor_coef Fsqd
_refine_ls_weighting_details 'calc w=1/[\s^2^(Fo^2^)+(0.0274P)^2^+3.1624P] where P=(Fo^2^+2Fc^2^)/3'
_refine_ls_weighting_scheme calc
_refine_ls_wR_factor_gt 0.1283
_refine_ls_wR_factor_ref 0.1448
_reflns_number_gt 6270
_reflns_number_total 8802
_reflns_threshold_expression >2sigma(I)
_cod_data_source_file om5b00449_si_002.cif
_cod_data_source_block FO4800
_cod_depositor_comments 'Adding full bibliography for 4086038--4086042.cif.'
_cod_original_sg_symbol_H-M 'P 21/c'
_cod_database_code 4086040

loop_
_symmetry_equiv_pos_as_xyz
'x, y, z'
'-x, y+1/2, -z+1/2'
'-x, -y, -z'
'x, -y-1/2, z-1/2'

loop_
_atom_site_label
_atom_site_type_symbol
_atom_site_fract_x
_atom_site_fract_y
_atom_site_fract_z
_atom_site_U_iso_or_equiv
_atom_site_adp_type
_atom_site_occupancy
_atom_site_symmetry_multiplicity
_atom_site_calc_flag
_atom_site_refinement_flags
N1A N 0.3016(2) 0.35456(7) 0.27536(10) 0.0267(4) Uani 1 1 d .
C1A C 0.1671(2) 0.31416(8) 0.08088(12) 0.0248(5) Uani 1 1 d .
C2A C 0.0874(3) 0.27807(9) 0.03676(13) 0.0280(5) Uani 1 1 d .
H2A H 0.045(3) 0.2871(9) -0.0129(13) 0.026(6) Uiso 1 1 d .
C3A C 0.0497(3) 0.22725(9) 0.05980(13) 0.0287(5) Uani 1 1 d .
H3A H -0.054(3) 0.2131(9) 0.0373(13) 0.032(6) Uiso 1 1 d .
C4A C 0.1437(3) 0.19846(9) 0.10926(12) 0.0270(5) Uani 1 1 d .
C5A C 0.0848(3) 0.14879(9) 0.13534(13) 0.0309(5) Uani 1 1 d .
C6A C 0.1883(3) 0.10890(10) 0.16004(14) 0.0371(6) Uani 1 1 d .
H6A H 0.309(3) 0.1141(9) 0.1605(13) 0.030(6) Uiso 1 1 d .
C7A C 0.1278(4) 0.06257(11) 0.18302(17) 0.0482(7) Uani 1 1 d .
H7A H 0.209(4) 0.0366(13) 0.1999(18) 0.070(10) Uiso 1 1 d .
C8A C -0.0353(4) 0.05490(12) 0.18118(17) 0.0540(8) Uani 1 1 d .
H8A H -0.076(4) 0.0215(14) 0.1951(19) 0.078(11) Uiso 1 1 d .
C9A C -0.1395(4) 0.09397(12) 0.15761(17) 0.0515(7) Uani 1 1 d .
H9A H -0.262(4) 0.0893(12) 0.1567(17) 0.068(9) Uiso 1 1 d .
C10A C -0.0807(3) 0.14031(11) 0.13544(15) 0.0404(6) Uani 1 1 d .
H10A H -0.159(3) 0.1671(11) 0.1189(15) 0.043(7) Uiso 1 1 d .
C11A C 0.1878(2) 0.36573(8) 0.04798(11) 0.0239(4) Uani 1 1 d .
C12A C 0.0644(3) 0.38945(9) 0.00150(12) 0.0271(5) Uani 1 1 d .
H12A H -0.041(3) 0.3725(9) -0.0089(13) 0.034(6) Uiso 1 1 d .
C13A C 0.0845(3) 0.43820(9) -0.02608(13) 0.0310(5) Uani 1 1 d .
H13A H -0.004(3) 0.4554(10) -0.0566(14) 0.035(7) Uiso 1 1 d .
C14A C 0.2280(3) 0.46405(9) -0.00871(13) 0.0311(5) Uani 1 1 d .
H14A H 0.241(3) 0.4973(9) -0.0270(12) 0.025(6) Uiso 1 1 d .
C15A C 0.3522(3) 0.44101(9) 0.03639(13) 0.0289(5) Uani 1 1 d .
H15A H 0.454(3) 0.4599(10) 0.0489(14) 0.039(7) Uiso 1 1 d .
C16A C 0.3312(3) 0.39246(9) 0.06467(12) 0.0253(5) Uani 1 1 d .
H16A H 0.417(3) 0.3770(9) 0.0967(13) 0.027(6) Uiso 1 1 d .
C17A C 0.2722(2) 0.39234(9) 0.33017(12) 0.0272(5) Uani 1 1 d .
C18A C 0.1554(3) 0.38525(9) 0.38021(13) 0.0315(5) Uani 1 1 d .
C19A C 0.1430(3) 0.42157(10) 0.43694(14) 0.0365(6) Uani 1 1 d .
H19A H 0.059(3) 0.4167(10) 0.4711(14) 0.038(7) Uiso 1 1 d .
C20A C 0.2414(3) 0.46404(11) 0.44496(14) 0.0403(6) Uani 1 1 d .
C21A C 0.3569(3) 0.46961(11) 0.39502(15) 0.0405(6) Uani 1 1 d .
H21A H 0.429(3) 0.5011(11) 0.3991(15) 0.046(8) Uiso 1 1 d .
C22A C 0.3754(3) 0.43437(10) 0.33817(14) 0.0335(5) Uani 1 1 d .
C23A C 0.0488(3) 0.33902(11) 0.37611(16) 0.0469(7) Uani 1 1 d .
H23B H -0.0142 0.3387 0.4196 0.070 Uiso 1 1 calc R
H23A H 0.1150 0.3082 0.3768 0.070 Uiso 1 1 calc R
H23C H -0.0242 0.3400 0.3293 0.070 Uiso 1 1 calc R
C24A C 0.2241(3) 0.50447(10) 0.50472(14) 0.0594(9) Uani 1 1 d .
H24B H 0.1762 0.4892 0.5474 0.089 Uiso 1 1 calc R
H24A H 0.1547 0.5320 0.4830 0.089 Uiso 1 1 calc R
H24C H 0.3303 0.5183 0.5224 0.089 Uiso 1 1 calc R
C25A C 0.5042(3) 0.44101(9) 0.28595(14) 0.0492(7) Uani 1 1 d R
H25A H 0.5874 0.4150 0.2971 0.074 Uiso 1 1 calc R
H25B H 0.5523 0.4750 0.2933 0.074 Uiso 1 1 calc R
H25C H 0.4570 0.4374 0.2334 0.074 Uiso 1 1 calc R
N1B N 0.3894(2) 0.25846(8) 0.25589(11) 0.0270(4) Uani 1 1 d .
H1NB H 0.386(3) 0.2856(10) 0.2842(14) 0.036(7) Uiso 1 1 d .
C1B C 0.2099(2) 0.34896(8) 0.21261(12) 0.0235(4) Uani 1 1 d .
C2B C 0.2335(2) 0.30700(8) 0.16016(12) 0.0239(4) Uani 1 1 d .
C3B C 0.3120(2) 0.26236(8) 0.18514(12) 0.0231(4) Uani 1 1 d .
C4B C 0.3153(3) 0.21576(8) 0.13496(12) 0.0251(5) Uani 1 1 d .
H4B H 0.366(2) 0.1889(8) 0.1687(12) 0.018(5) Uiso 1 1 d .
C5B C 0.4212(2) 0.22122(9) 0.06965(12) 0.0277(5) Uani 1 1 d .
C6B C 0.5208(3) 0.26272(10) 0.06241(15) 0.0364(6) Uani 1 1 d .
H6B H 0.518(3) 0.2925(12) 0.0970(16) 0.055(8) Uiso 1 1 d .
C7B C 0.6211(3) 0.26450(12) 0.00485(16) 0.0450(7) Uani 1 1 d .
H7B H 0.686(3) 0.2937(12) 0.0022(16) 0.058(9) Uiso 1 1 d .
C8B C 0.6252(3) 0.22427(13) -0.04479(15) 0.0477(8) Uani 1 1 d .
H8B H 0.699(3) 0.2255(11) -0.0837(16) 0.052(8) Uiso 1 1 d .
C9B C 0.5279(3) 0.18306(15) -0.03826(16) 0.0549(9) Uani 1 1 d .
H9B H 0.530(4) 0.1543(13) -0.0729(19) 0.072(10) Uiso 1 1 d .
C10B C 0.4261(3) 0.18131(12) 0.01859(16) 0.0443(7) Uani 1 1 d .
H10B H 0.358(3) 0.1538(11) 0.0241(15) 0.048(8) Uiso 1 1 d .
C11B C 0.0634(2) 0.38162(8) 0.19293(11) 0.0243(4) Uani 1 1 d .
C12B C -0.0838(3) 0.35685(10) 0.17642(13) 0.0314(5) Uani 1 1 d .
H12B H -0.088(3) 0.3199(10) 0.1784(13) 0.032(6) Uiso 1 1 d .
C13B C -0.2234(3) 0.38501(12) 0.16048(16) 0.0431(6) Uani 1 1 d .
H13B H -0.331(3) 0.3674(11) 0.1479(16) 0.056(8) Uiso 1 1 d .
C14B C -0.2164(3) 0.43766(11) 0.15882(14) 0.0407(6) Uani 1 1 d .
H14B H -0.317(3) 0.4566(10) 0.1465(14) 0.045(7) Uiso 1 1 d .
C15B C -0.0708(3) 0.46246(10) 0.17388(13) 0.0344(5) Uani 1 1 d .
H15B H -0.065(3) 0.4991(10) 0.1726(13) 0.030(6) Uiso 1 1 d .
C16B C 0.0689(3) 0.43443(9) 0.19153(12) 0.0278(5) Uani 1 1 d .
H16B H 0.172(3) 0.4525(10) 0.2017(13) 0.035(7) Uiso 1 1 d .
C17B C 0.4551(3) 0.21235(8) 0.28939(12) 0.0257(5) Uani 1 1 d .
C18B C 0.6190(3) 0.20214(9) 0.28812(13) 0.0295(5) Uani 1 1 d .
C19B C 0.6791(3) 0.15661(10) 0.31927(14) 0.0355(6) Uani 1 1 d .
H19B H 0.791(3) 0.1482(9) 0.3174(13) 0.034(7) Uiso 1 1 d .
C20B C 0.5819(3) 0.12154(10) 0.35128(14) 0.0375(6) Uani 1 1 d .
C21B C 0.4214(3) 0.13344(10) 0.35402(14) 0.0350(6) Uani 1 1 d .
H21B H 0.353(3) 0.1102(10) 0.3784(14) 0.042(7) Uiso 1 1 d .
C22B C 0.3558(3) 0.17856(9) 0.32364(12) 0.0288(5) Uani 1 1 d .
C23B C 0.7280(3) 0.23952(11) 0.25383(17) 0.0392(6) Uani 1 1 d .
H23F H 0.705(3) 0.2749(12) 0.2686(16) 0.050(8) Uiso 1 1 d .
H23E H 0.840(4) 0.2303(12) 0.2665(17) 0.064(9) Uiso 1 1 d .
H23D H 0.700(4) 0.2390(13) 0.196(2) 0.077(11) Uiso 1 1 d .
C24B C 0.6494(4) 0.07198(14) 0.3836(3) 0.0622(10) Uani 1 1 d .
H24D H 0.735(4) 0.0620(14) 0.358(2) 0.082(12) Uiso 1 1 d .
H24F H 0.570(4) 0.0449(15) 0.380(2) 0.084(12) Uiso 1 1 d .
H24E H 0.690(5) 0.0763(16) 0.440(3) 0.113(15) Uiso 1 1 d .
C25B C 0.1803(3) 0.19075(12) 0.32761(16) 0.0378(6) Uani 1 1 d .
H25E H 0.126(4) 0.1636(13) 0.3521(18) 0.073(10) Uiso 1 1 d .
H25D H 0.128(3) 0.1999(12) 0.2796(18) 0.058(9) Uiso 1 1 d .
H25F H 0.173(4) 0.2193(14) 0.3620(19) 0.074(11) Uiso 1 1 d .

loop_
_atom_site_aniso_label
_atom_site_aniso_U_11
_atom_site_aniso_U_22
_atom_site_aniso_U_33
_atom_site_aniso_U_23
_atom_site_aniso_U_13
_atom_site_aniso_U_12
N1A 0.0273(9) 0.0251(10) 0.0278(10) -0.0001(8) 0.0030(7) 0.0041(8)
C1A 0.0209(10) 0.0233(12) 0.0299(11) 0.0037(9) 0.0006(8) 0.0028(8)
C2A 0.0280(11) 0.0264(12) 0.0288(12) 0.0025(9) -0.0014(9) 0.0027(9)
C3A 0.0289(11) 0.0238(12) 0.0331(12) -0.0030(9) 0.0020(9) -0.0019(9)
C4A 0.0295(11) 0.0226(12) 0.0296(12) 0.0000(9) 0.0053(9) 0.0009(9)
C5A 0.0374(12) 0.0261(13) 0.0294(12) -0.0016(9) 0.0048(9) -0.0026(10)
C6A 0.0445(14) 0.0258(13) 0.0409(14) 0.0025(11) 0.0045(11) -0.0006(11)
C7A 0.0634(19) 0.0294(15) 0.0504(17) 0.0073(13) -0.0004(14) -0.0019(13)
C8A 0.070(2) 0.0356(17) 0.0549(18) 0.0119(14) 0.0011(15) -0.0199(15)
C9A 0.0496(17) 0.0475(19) 0.0576(19) 0.0092(14) 0.0071(14) -0.0174(14)
C10A 0.0407(14) 0.0338(15) 0.0471(16) 0.0020(12) 0.0067(12) -0.0048(12)
C11A 0.0257(10) 0.0227(11) 0.0234(11) 0.0015(8) 0.0036(8) 0.0034(8)
C12A 0.0245(11) 0.0254(12) 0.0309(12) 0.0027(9) 0.0004(9) 0.0025(9)
C13A 0.0325(12) 0.0256(13) 0.0338(13) 0.0039(10) -0.0017(10) 0.0060(10)
C14A 0.0393(13) 0.0202(12) 0.0335(13) 0.0042(10) 0.0021(10) 0.0013(10)
C15A 0.0303(12) 0.0259(12) 0.0300(12) 0.0009(9) 0.0006(9) -0.0026(10)
C16A 0.0249(10) 0.0256(12) 0.0246(11) 0.0006(9) -0.0014(8) 0.0033(9)
C17A 0.0254(10) 0.0295(12) 0.0259(11) -0.0002(9) -0.0006(8) 0.0085(9)
C18A 0.0323(12) 0.0325(14) 0.0295(12) 0.0045(10) 0.0014(9) 0.0084(10)
C19A 0.0385(13) 0.0416(15) 0.0296(13) 0.0028(11) 0.0043(10) 0.0127(11)
C20A 0.0377(13) 0.0458(17) 0.0362(14) -0.0104(12) -0.0017(10) 0.0131(12)
C21A 0.0328(13) 0.0397(16) 0.0477(16) -0.0133(12) -0.0022(11) 0.0023(11)
C22A 0.0246(11) 0.0375(15) 0.0376(13) -0.0056(11) -0.0007(9) 0.0031(10)
C23A 0.0568(17) 0.0420(17) 0.0451(16) 0.0031(12) 0.0201(13) -0.0069(13)
C24A 0.0584(18) 0.068(2) 0.0507(18) -0.0244(16) 0.0004(14) 0.0095(16)
C25A 0.0335(13) 0.0511(18) 0.0648(19) -0.0167(15) 0.0142(13) -0.0103(12)
N1B 0.0314(10) 0.0225(10) 0.0268(10) 0.0014(8) 0.0015(7) 0.0055(8)
C1B 0.0216(10) 0.0214(11) 0.0279(11) 0.0047(9) 0.0041(8) 0.0000(8)
C2B 0.0227(10) 0.0220(11) 0.0269(11) 0.0029(9) 0.0019(8) 0.0004(8)
C3B 0.0207(10) 0.0229(11) 0.0256(11) 0.0034(9) 0.0028(8) -0.0004(8)
C4B 0.0293(11) 0.0207(12) 0.0249(11) 0.0029(9) 0.0008(8) 0.0041(9)
C5B 0.0247(10) 0.0305(13) 0.0272(11) 0.0015(9) -0.0002(8) 0.0072(9)
C6B 0.0363(13) 0.0279(14) 0.0467(15) 0.0043(11) 0.0118(11) 0.0070(10)
C7B 0.0372(14) 0.0460(18) 0.0542(17) 0.0172(14) 0.0158(12) 0.0105(13)
C8B 0.0314(13) 0.082(2) 0.0298(14) 0.0003(14) 0.0055(10) 0.0112(14)
C9B 0.0367(14) 0.086(3) 0.0422(16) -0.0294(16) 0.0031(12) -0.0019(15)
C10B 0.0311(13) 0.0557(19) 0.0457(16) -0.0174(14) 0.0026(11) -0.0067(13)
C11B 0.0239(10) 0.0252(12) 0.0241(11) 0.0040(9) 0.0035(8) 0.0041(9)
C12B 0.0262(11) 0.0309(14) 0.0377(13) 0.0022(11) 0.0054(9) -0.0003(10)
C13B 0.0246(12) 0.0539(19) 0.0505(16) 0.0029(13) 0.0029(11) 0.0031(12)
C14B 0.0305(13) 0.0524(18) 0.0395(14) 0.0078(12) 0.0051(10) 0.0199(12)
C15B 0.0449(14) 0.0292(14) 0.0301(12) 0.0036(10) 0.0080(10) 0.0145(11)
C16B 0.0316(12) 0.0270(13) 0.0250(11) 0.0020(9) 0.0040(9) 0.0031(10)
C17B 0.0297(11) 0.0217(12) 0.0253(11) 0.0034(9) 0.0003(8) 0.0055(9)
C18B 0.0278(11) 0.0275(13) 0.0325(12) 0.0027(10) 0.0002(9) 0.0011(9)
C19B 0.0259(12) 0.0340(14) 0.0455(15) 0.0039(11) -0.0023(10) 0.0084(10)
C20B 0.0362(13) 0.0292(14) 0.0450(15) 0.0117(11) -0.0064(11) 0.0040(10)
C21B 0.0356(13) 0.0325(14) 0.0358(13) 0.0128(11) -0.0008(10) -0.0045(11)
C22B 0.0272(11) 0.0325(13) 0.0262(11) 0.0056(9) 0.0009(9) 0.0034(9)
C23B 0.0287(13) 0.0372(16) 0.0525(17) 0.0079(13) 0.0070(11) 0.0006(11)
C24B 0.0507(19) 0.0402(19) 0.093(3) 0.0287(19) -0.0062(19) 0.0081(15)
C25B 0.0311(12) 0.0476(17) 0.0362(15) 0.0114(13) 0.0102(11) 0.0067(12)

loop_
_atom_type_symbol
_atom_type_description
_atom_type_scat_dispersion_real
_atom_type_scat_dispersion_imag
_atom_type_scat_source
C C 0.0033 0.0016 'International Tables Vol C Tables 4.2.6.8 and 6.1.1.4'
H H 0.0000 0.0000 'International Tables Vol C Tables 4.2.6.8 and 6.1.1.4'
N N 0.0061 0.0033 'International Tables Vol C Tables 4.2.6.8 and 6.1.1.4'

loop_
_geom_angle_atom_site_label_1
_geom_angle_atom_site_label_2
_geom_angle_atom_site_label_3
_geom_angle
C1B N1A C17A 122.53(18)
C2A C1A C2B 125.3(2)
C2A C1A C11A 118.39(19)
C2B C1A C11A 116.34(19)
C1A C2A C3A 126.1(2)
C1A C2A H2A 118.5(14)
C3A C2A H2A 115.2(14)
C4A C3A C2A 125.1(2)
C4A C3A H3A 118.7(14)
C2A C3A H3A 116.2(14)
C3A C4A C5A 120.4(2)
C3A C4A C4B 119.6(2)
C5A C4A C4B 119.92(19)
C6A C5A C10A 117.4(2)
C6A C5A C4A 122.7(2)
C10A C5A C4A 120.0(2)
C7A C6A C5A 120.8(3)
C7A C6A H6A 120.4(14)
C5A C6A H6A 118.8(14)
C8A C7A C6A 120.7(3)
C8A C7A H7A 123.7(19)
C6A C7A H7A 115.7(19)
C7A C8A C9A 119.4(3)
C7A C8A H8A 120(2)
C9A C8A H8A 121(2)
C8A C9A C10A 120.4(3)
C8A C9A H9A 120.7(18)
C10A C9A H9A 118.9(18)
C9A C10A C5A 121.3(3)
C9A C10A H10A 117.9(16)
C5A C10A H10A 120.8(16)
C16A C11A C12A 117.9(2)
C16A C11A C1A 120.34(19)
C12A C11A C1A 121.78(19)
C13A C12A C11A 120.7(2)
C13A C12A H12A 119.1(14)
C11A C12A H12A 120.0(14)
C14A C13A C12A 120.5(2)
C14A C13A H13A 119.1(14)
C12A C13A H13A 120.4(15)
C15A C14A C13A 119.8(2)
C15A C14A H14A 120.1(14)
C13A C14A H14A 120.1(14)
C14A C15A C16A 119.7(2)
C14A C15A H15A 119.3(15)
C16A C15A H15A 121.0(15)
C15A C16A C11A 121.5(2)
C15A C16A H16A 119.2(14)
C11A C16A H16A 119.3(14)
C22A C17A C18A 120.3(2)
C22A C17A N1A 117.89(19)
C18A C17A N1A 121.5(2)
C19A C18A C17A 118.5(2)
C19A C18A C23A 119.8(2)
C17A C18A C23A 121.7(2)
C20A C19A C18A 122.3(2)
C20A C19A H19A 119.7(15)
C18A C19A H19A 117.9(15)
C19A C20A C21A 117.7(2)
C19A C20A C24A 122.4(2)
C21A C20A C24A 119.9(2)
C20A C21A C22A 122.2(3)
C20A C21A H21A 119.0(15)
C22A C21A H21A 118.7(15)
C21A C22A C17A 119.0(2)
C21A C22A C25A 120.9(2)
C17A C22A C25A 120.2(2)
C18A C23A H23B 109.5
C18A C23A H23A 109.5
H23B C23A H23A 109.5
C18A C23A H23C 109.5
H23B C23A H23C 109.5
H23A C23A H23C 109.5
C20A C24A H24B 109.5
C20A C24A H24A 109.5
H24B C24A H24A 109.5
C20A C24A H24C 109.5
H24B C24A H24C 109.5
H24A C24A H24C 109.5
C22A C25A H25A 109.5
C22A C25A H25B 109.5
H25A C25A H25B 109.5
C22A C25A H25C 109.5
H25A C25A H25C 109.5
H25B C25A H25C 109.5
C3B N1B C17B 125.1(2)
C3B N1B H1NB 115.6(17)
C17B N1B H1NB 118.8(17)
N1A C1B C2B 121.69(19)
N1A C1B C11B 122.02(19)
C2B C1B C11B 116.01(18)
C3B C2B C1B 121.16(19)
C3B C2B C1A 122.08(19)
C1B C2B C1A 116.74(18)
N1B C3B C2B 121.5(2)
N1B C3B C4B 116.65(18)
C2B C3B C4B 121.83(19)
C3B C4B C4A 109.94(17)
C3B C4B C5B 114.62(18)
C4A C4B C5B 113.47(18)
C3B C4B H4B 104.5(12)
C4A C4B H4B 107.3(12)
C5B C4B H4B 106.2(12)
C6B C5B C10B 118.2(2)
C6B C5B C4B 122.9(2)
C10B C5B C4B 118.8(2)
C5B C6B C7B 120.7(3)
C5B C6B H6B 120.4(16)
C7B C6B H6B 118.8(17)
C8B C7B C6B 120.2(3)
C8B C7B H7B 122.6(18)
C6B C7B H7B 117.2(19)
C9B C8B C7B 119.8(3)
C9B C8B H8B 121.0(17)
C7B C8B H8B 119.2(17)
C8B C9B C10B 120.3(3)
C8B C9B H9B 120.5(19)
C10B C9B H9B 119.2(19)
C9B C10B C5B 120.9(3)
C9B C10B H10B 122.2(17)
C5B C10B H10B 117.0(17)
C16B C11B C12B 119.4(2)
C16B C11B C1B 122.99(19)
C12B C11B C1B 117.6(2)
C13B C12B C11B 120.1(2)
C13B C12B H12B 120.4(14)
C11B C12B H12B 119.4(14)
C14B C13B C12B 120.0(2)
C14B C13B H13B 119.2(17)
C12B C13B H13B 120.7(17)
C15B C14B C13B 120.3(2)
C15B C14B H14B 121.4(16)
C13B C14B H14B 118.4(16)
C14B C15B C16B 119.9(2)
C14B C15B H15B 120.6(14)
C16B C15B H15B 119.5(14)
C11B C16B C15B 120.3(2)
C11B C16B H16B 120.6(15)
C15B C16B H16B 119.2(15)
C22B C17B C18B 120.9(2)
C22B C17B N1B 119.83(19)
C18B C17B N1B 119.25(19)
C19B C18B C17B 118.2(2)
C19B C18B C23B 120.7(2)
C17B C18B C23B 121.1(2)
C20B C19B C18B 122.0(2)
C20B C19B H19B 118.3(15)
C18B C19B H19B 119.7(15)
C21B C20B C19B 118.5(2)
C21B C20B C24B 120.5(3)
C19B C20B C24B 121.1(2)
C20B C21B C22B 121.6(2)
C20B C21B H21B 119.6(15)
C22B C21B H21B 118.8(15)
C21B C22B C17B 118.7(2)
C21B C22B C25B 120.6(2)
C17B C22B C25B 120.7(2)
C18B C23B H23F 111.2(16)
C18B C23B H23E 110.6(18)
H23F C23B H23E 112(2)
C18B C23B H23D 108.0(19)
H23F C23B H23D 104(2)
H23E C23B H23D 110(3)
C20B C24B H24D 109(2)
C20B C24B H24F 112(2)
H24D C24B H24F 109(3)
C20B C24B H24E 110(2)
H24D C24B H24E 109(3)
H24F C24B H24E 107(3)
C22B C25B H25E 111.5(19)
C22B C25B H25D 111.9(17)
H25E C25B H25D 113(3)
C22B C25B H25F 108.4(19)
H25E C25B H25F 103(3)
H25D C25B H25F 109(3)

loop_
_geom_bond_atom_site_label_1
_geom_bond_atom_site_label_2
_geom_bond_distance
N1A C1B 1.295(3)
N1A C17A 1.429(3)
C1A C2A 1.358(3)
C1A C2B 1.472(3)
C1A C11A 1.491(3)
C2A C3A 1.439(3)
C2A H2A 0.95(2)
C3A C4A 1.348(3)
C3A H3A 0.99(2)
C4A C5A 1.484(3)
C4A C4B 1.529(3)
C5A C6A 1.399(3)
C5A C10A 1.402(3)
C6A C7A 1.394(4)
C6A H6A 1.02(2)
C7A C8A 1.375(4)
C7A H7A 0.99(3)
C8A C9A 1.382(4)
C8A H8A 0.98(4)
C9A C10A 1.384(4)
C9A H9A 1.03(3)
C10A H10A 0.98(3)
C11A C16A 1.395(3)
C11A C12A 1.398(3)
C12A C13A 1.386(3)
C12A H12A 0.99(2)
C13A C14A 1.384(3)
C13A H13A 0.98(2)
C14A C15A 1.383(3)
C14A H14A 0.94(2)
C15A C16A 1.387(3)
C15A H15A 0.99(3)
C16A H16A 0.96(2)
C17A C22A 1.398(3)
C17A C18A 1.401(3)
C18A C19A 1.399(3)
C18A C23A 1.502(3)
C19A C20A 1.383(4)
C19A H19A 0.98(2)
C20A C21A 1.386(4)
C20A C24A 1.518(3)
C21A C22A 1.390(3)
C21A H21A 1.02(3)
C22A C25A 1.504(3)
C23A H23B 0.9800
C23A H23A 0.9800
C23A H23C 0.9800
C24A H24B 0.9800
C24A H24A 0.9800
C24A H24C 0.9800
C25A H25A 0.9800
C25A H25B 0.9800
C25A H25C 0.9800
N1B C3B 1.357(3)
N1B C17B 1.432(3)
N1B H1NB 0.87(3)
C1B C2B 1.469(3)
C1B C11B 1.506(3)
C2B C3B 1.392(3)
C3B C4B 1.515(3)
C4B C5B 1.539(3)
C4B H4B 0.99(2)
C5B C6B 1.384(3)
C5B C10B 1.389(3)
C6B C7B 1.390(3)
C6B H6B 1.00(3)
C7B C8B 1.378(4)
C7B H7B 0.94(3)
C8B C9B 1.365(4)
C8B H8B 0.98(3)
C9B C10B 1.389(4)
C9B H9B 0.98(3)
C10B H10B 0.93(3)
C11B C16B 1.386(3)
C11B C12B 1.396(3)
C12B C13B 1.385(3)
C12B H12B 0.97(3)
C13B C14B 1.382(4)
C13B H13B 1.02(3)
C14B C15B 1.382(4)
C14B H14B 0.98(3)
C15B C16B 1.389(3)
C15B H15B 0.96(2)
C16B H16B 0.98(2)
C17B C22B 1.397(3)
C17B C18B 1.399(3)
C18B C19B 1.388(3)
C18B C23B 1.510(3)
C19B C20B 1.388(3)
C19B H19B 0.97(2)
C20B C21B 1.384(3)
C20B C24B 1.506(4)
C21B C22B 1.390(3)
C21B H21B 0.97(3)
C22B C25B 1.511(3)
C23B H23F 0.99(3)
C23B H23E 0.97(3)
C23B H23D 1.03(3)
C24B H24D 0.93(4)
C24B H24F 0.97(4)
C24B H24E 1.03(4)
C25B H25E 0.97(3)
C25B H25D 0.95(3)
C25B H25F 0.97(4)
